data_7225831
loop_
_publ_author_name
'Zhang, Yun'
'Lu, Dongmei'
'Zhang, Junjie'
'Wu, Chao'

_publ_section_title
;
 Synthesis and Characterization of Imidazolium Poly(azolyl)borate Ionic
 Liquids and Their Potential Application in SO2 Absorption
;
_journal_name_full 'RSC Adv.'
_journal_paper_doi 10.1039/C6RA10356A
_journal_year 2016
_chemical_formula_sum 'C14 H19 B N8'
_chemical_formula_weight 310.18
_chemical_melting_point 383.9
_chemical_name_systematic '1,3-dimethylimidazolium hydrotris(pyrazolyl)borate'
_space_group_IT_number 2
_symmetry_cell_setting triclinic
_symmetry_space_group_name_Hall '-P 1'
_symmetry_space_group_name_H-M 'P -1'
_atom_sites_solution_hydrogens geom
_atom_sites_solution_primary direct
_atom_sites_solution_secondary difmap
_audit_creation_method SHELXL-97
_audit_update_record
;
2016-04-21 deposited with the CCDC.
2016-07-01 downloaded from the CCDC.
;
_cell_angle_alpha 78.447(2)
_cell_angle_beta 74.927(2)
_cell_angle_gamma 60.694(2)
_cell_formula_units_Z 2
_cell_length_a 8.7240(14)
_cell_length_b 8.8303(15)
_cell_length_c 12.503(2)
_cell_measurement_reflns_used 8453
_cell_measurement_temperature 296(2)
_cell_measurement_theta_max 27.60
_cell_measurement_theta_min 2.66
_cell_volume 808.0(2)
_computing_cell_refinement 'Bruker SMART'
_computing_data_collection 'Bruker SMART'
_computing_data_reduction 'Bruker SAINT'
_computing_molecular_graphics 'Bruker SHELXTL'
_computing_publication_material 'Bruker SHELXTL'
_computing_structure_refinement 'SHELXL-97 (Sheldrick, 1997)'
_computing_structure_solution 'SHELXS-97 (Sheldrick, 1990)'
_diffrn_ambient_temperature 296(2)
_diffrn_measured_fraction_theta_full 0.990
_diffrn_measured_fraction_theta_max 0.990
_diffrn_measurement_device_type 'CCD area detector'
_diffrn_measurement_method 'phi and omega scans'
_diffrn_radiation_monochromator graphite
_diffrn_radiation_source 'fine-focus sealed tube'
_diffrn_radiation_type MoK\a
_diffrn_radiation_wavelength 0.71073
_diffrn_reflns_av_R_equivalents 0.0120
_diffrn_reflns_av_sigmaI/netI 0.0092
_diffrn_reflns_limit_h_max 11
_diffrn_reflns_limit_h_min -11
_diffrn_reflns_limit_k_max 11
_diffrn_reflns_limit_k_min -11
_diffrn_reflns_limit_l_max 16
_diffrn_reflns_limit_l_min -16
_diffrn_reflns_number 13497
_diffrn_reflns_theta_full 27.64
_diffrn_reflns_theta_max 27.64
_diffrn_reflns_theta_min 1.69
_exptl_absorpt_coefficient_mu 0.083
_exptl_absorpt_correction_T_max 0.9884
_exptl_absorpt_correction_T_min 0.9779
_exptl_absorpt_correction_type multi-scan
_exptl_crystal_colour colorless
_exptl_crystal_density_diffrn 1.275
_exptl_crystal_density_method 'not measured'
_exptl_crystal_description colourless
_exptl_crystal_F_000 328
_exptl_crystal_size_max 0.27
_exptl_crystal_size_mid 0.19
_exptl_crystal_size_min 0.14
_refine_diff_density_max 0.650
_refine_diff_density_min -0.656
_refine_diff_density_rms 0.062
_refine_ls_extinction_method none
_refine_ls_goodness_of_fit_ref 1.063
_refine_ls_hydrogen_treatment mixed
_refine_ls_matrix_type full
_refine_ls_number_parameters 214
_refine_ls_number_reflns 3734
_refine_ls_number_restraints 0
_refine_ls_restrained_S_all 1.063
_refine_ls_R_factor_all 0.0672
_refine_ls_R_factor_gt 0.0621
_refine_ls_shift/su_max 0.000
_refine_ls_shift/su_mean 0.000
_refine_ls_structure_factor_coef Fsqd
_refine_ls_weighting_details 'calc w=1/[\s^2^(Fo^2^)+(0.1140P)^2^+0.4380P] where P=(Fo^2^+2Fc^2^)/3'
_refine_ls_weighting_scheme calc
_refine_ls_wR_factor_gt 0.1977
_refine_ls_wR_factor_ref 0.2037
_reflns_number_gt 3309
_reflns_number_total 3734
_reflns_threshold_expression >2sigma(I)
_cod_data_source_file c6ra10356a2.cif
_cod_data_source_block 1
_cod_original_cell_volume 807.9(2)
_cod_original_sg_symbol_H-M p-1
_cod_database_code 7225831

loop_
_symmetry_equiv_pos_as_xyz
'x, y, z'
'-x, -y, -z'

loop_
_atom_site_label
_atom_site_type_symbol
_atom_site_fract_x
_atom_site_fract_y
_atom_site_fract_z
_atom_site_U_iso_or_equiv
_atom_site_adp_type
_atom_site_occupancy
_atom_site_symmetry_multiplicity
_atom_site_calc_flag
_atom_site_refinement_flags
N3 N 0.39266(19) 0.19510(18) 0.28130(12) 0.0329(3) Uani 1 1 d .
N5 N 0.71929(19) 0.05440(19) 0.28742(13) 0.0340(3) Uani 1 1 d .
N7 N 0.5774(2) -0.13098(19) 0.28216(13) 0.0342(3) Uani 1 1 d .
N4 N 0.3488(2) 0.3633(2) 0.23891(15) 0.0442(4) Uani 1 1 d .
N8 N 0.4764(3) -0.1794(2) 0.24305(16) 0.0491(5) Uani 1 1 d .
N6 N 0.6939(3) 0.1392(3) 0.37462(16) 0.0502(5) Uani 1 1 d .
C11 C 0.8976(2) -0.0388(2) 0.24655(17) 0.0369(4) Uani 1 1 d .
H11 H 0.9499 -0.1075 0.1869 0.044 Uiso 1 1 calc R
B1 B 0.5790(3) 0.0452(3) 0.23874(16) 0.0323(4) Uani 1 1 d .
C8 C 0.2598(2) 0.1883(3) 0.36277(16) 0.0405(4) Uani 1 1 d .
H8 H 0.2600 0.0879 0.4036 0.049 Uiso 1 1 calc R
C14 C 0.6575(3) -0.2500(3) 0.36169(17) 0.0423(4) Uani 1 1 d .
H14 H 0.7326 -0.2449 0.4002 0.051 Uiso 1 1 calc R
C12 C 0.4970(3) -0.3299(3) 0.3012(2) 0.0508(5) Uani 1 1 d .
H12 H 0.4425 -0.3933 0.2924 0.061 Uiso 1 1 calc R
C6 C 0.1855(3) 0.4588(3) 0.2969(2) 0.0491(5) Uani 1 1 d .
H6 H 0.1215 0.5795 0.2860 0.059 Uiso 1 1 calc R
C9 C 0.8602(3) 0.0993(3) 0.39166(18) 0.0473(5) Uani 1 1 d .
H9 H 0.8858 0.1376 0.4457 0.057 Uiso 1 1 calc R
C10 C 0.9811(3) -0.0109(3) 0.3099(2) 0.0528(6) Uani 1 1 d .
H10 H 1.1048 -0.0592 0.3007 0.063 Uiso 1 1 calc R
C7 C 0.1236(3) 0.3557(3) 0.3751(2) 0.0489(5) Uani 1 1 d .
H7 H 0.0147 0.3916 0.4247 0.059 Uiso 1 1 calc R
C13 C 0.6094(3) -0.3810(3) 0.3763(2) 0.0516(5) Uani 1 1 d .
H13 H 0.6443 -0.4809 0.4254 0.062 Uiso 1 1 calc R
H1 H 0.613(3) 0.052(3) 0.1475(17) 0.033(5) Uiso 1 1 d .
N1 N 0.8249(2) 0.2847(2) 0.00769(14) 0.0451(4) Uani 1 1 d .
N2 N 1.0619(3) 0.2628(2) 0.04766(15) 0.0466(4) Uani 1 1 d .
C5 C 0.9999(3) 0.2294(3) -0.02619(17) 0.0441(5) Uani 1 1 d .
H5 H 1.0680 0.1759 -0.0912 0.053 Uiso 1 1 calc R
C3 C 0.7723(3) 0.3563(3) 0.10725(19) 0.0575(6) Uani 1 1 d .
H3 H 0.6570 0.4048 0.1493 0.069 Uiso 1 1 calc R
C4 C 0.7074(3) 0.2755(4) -0.0528(2) 0.0593(6) Uani 1 1 d .
H4A H 0.6156 0.2549 -0.0007 0.089 Uiso 1 1 calc R
H4B H 0.7761 0.1820 -0.1003 0.089 Uiso 1 1 calc R
H4C H 0.6533 0.3835 -0.0969 0.089 Uiso 1 1 calc R
C2 C 0.9200(4) 0.3426(3) 0.13206(19) 0.0576(6) Uani 1 1 d .
H2 H 0.9255 0.3802 0.1947 0.069 Uiso 1 1 calc R
C1 C 1.2495(4) 0.2131(4) 0.0441(2) 0.0650(7) Uani 1 1 d .
H1A H 1.3025 0.1035 0.0872 0.097 Uiso 1 1 calc R
H1B H 1.2563 0.3008 0.0744 0.097 Uiso 1 1 calc R
H1C H 1.3129 0.2022 -0.0315 0.097 Uiso 1 1 calc R

loop_
_atom_site_aniso_label
_atom_site_aniso_U_11
_atom_site_aniso_U_22
_atom_site_aniso_U_33
_atom_site_aniso_U_23
_atom_site_aniso_U_13
_atom_site_aniso_U_12
N3 0.0304(7) 0.0299(7) 0.0382(8) -0.0008(6) -0.0085(6) -0.0136(6)
N5 0.0290(7) 0.0334(7) 0.0401(8) -0.0066(6) -0.0049(6) -0.0144(6)
N7 0.0327(7) 0.0318(7) 0.0405(8) -0.0063(6) -0.0099(6) -0.0141(6)
N4 0.0405(9) 0.0312(8) 0.0566(10) 0.0011(7) -0.0082(7) -0.0156(7)
N8 0.0523(10) 0.0470(10) 0.0625(11) -0.0069(8) -0.0224(9) -0.0277(8)
N6 0.0564(11) 0.0509(10) 0.0488(10) -0.0055(8) -0.0108(8) -0.0280(9)
C11 0.0221(7) 0.0362(9) 0.0516(10) -0.0168(8) -0.0034(7) -0.0097(7)
B1 0.0309(9) 0.0329(9) 0.0337(9) -0.0041(7) -0.0063(7) -0.0147(7)
C8 0.0356(9) 0.0402(10) 0.0445(10) -0.0026(8) -0.0037(7) -0.0188(8)
C14 0.0424(10) 0.0362(9) 0.0475(10) 0.0000(8) -0.0145(8) -0.0159(8)
C12 0.0490(11) 0.0420(11) 0.0694(14) -0.0158(10) -0.0038(10) -0.0266(9)
C6 0.0399(10) 0.0326(9) 0.0692(14) -0.0085(9) -0.0123(9) -0.0101(8)
C9 0.0537(12) 0.0501(11) 0.0516(11) -0.0008(9) -0.0229(9) -0.0292(10)
C10 0.0365(10) 0.0486(12) 0.0773(15) -0.0049(10) -0.0200(10) -0.0185(9)
C7 0.0330(9) 0.0478(11) 0.0599(13) -0.0150(10) -0.0004(8) -0.0143(9)
C13 0.0524(12) 0.0337(10) 0.0642(14) 0.0003(9) -0.0085(10) -0.0193(9)
N1 0.0429(9) 0.0420(9) 0.0419(9) 0.0033(7) -0.0086(7) -0.0155(7)
N2 0.0528(10) 0.0457(9) 0.0413(9) -0.0036(7) -0.0126(7) -0.0212(8)
C5 0.0430(10) 0.0440(10) 0.0406(10) -0.0065(8) -0.0076(8) -0.0157(8)
C3 0.0550(13) 0.0540(13) 0.0441(11) -0.0050(9) 0.0007(10) -0.0152(11)
C4 0.0521(13) 0.0681(15) 0.0620(14) 0.0152(12) -0.0218(11) -0.0334(12)
C2 0.0748(16) 0.0530(13) 0.0393(11) -0.0091(9) -0.0073(10) -0.0251(12)
C1 0.0593(14) 0.0782(18) 0.0690(16) -0.0102(13) -0.0218(12) -0.0346(13)

loop_
_atom_type_symbol
_atom_type_description
_atom_type_scat_dispersion_real
_atom_type_scat_dispersion_imag
_atom_type_scat_source
C C 0.0033 0.0016 'International Tables Vol C Tables 4.2.6.8 and 6.1.1.4'
H H 0.0000 0.0000 'International Tables Vol C Tables 4.2.6.8 and 6.1.1.4'
B B 0.0013 0.0007 'International Tables Vol C Tables 4.2.6.8 and 6.1.1.4'
N N 0.0061 0.0033 'International Tables Vol C Tables 4.2.6.8 and 6.1.1.4'

loop_
_geom_angle_atom_site_label_1
_geom_angle_atom_site_label_2
_geom_angle_atom_site_label_3
_geom_angle
C8 N3 N4 110.65(15)
C8 N3 B1 129.06(15)
N4 N3 B1 120.20(14)
N6 N5 C11 110.41(15)
N6 N5 B1 128.93(15)
C11 N5 B1 120.56(15)
C14 N7 N8 110.52(16)
C14 N7 B1 129.08(15)
N8 N7 B1 120.30(15)
C6 N4 N3 104.86(16)
C12 N8 N7 104.89(17)
N5 N6 C9 107.79(18)
C10 C11 N5 105.57(17)
N5 B1 N7 108.46(14)
N5 B1 N3 108.22(14)
N7 B1 N3 108.78(14)
N3 C8 C7 108.22(18)
N7 C14 C13 108.24(19)
N8 C12 C13 112.07(19)
N4 C6 C7 111.85(18)
N6 C9 C10 104.63(18)
C11 C10 C9 111.60(19)
C8 C7 C6 104.43(18)
C14 C13 C12 104.28(19)
C5 N1 C3 108.67(19)
C5 N1 C4 125.47(19)
C3 N1 C4 125.8(2)
C5 N2 C2 108.0(2)
C5 N2 C1 125.9(2)
C2 N2 C1 126.0(2)
N2 C5 N1 108.98(19)
C2 C3 N1 106.7(2)
C3 C2 N2 107.6(2)

loop_
_geom_bond_atom_site_label_1
_geom_bond_atom_site_label_2
_geom_bond_distance
N3 C8 1.347(2)
N3 N4 1.367(2)
N3 B1 1.550(2)
N5 N6 1.356(2)
N5 C11 1.364(2)
N5 B1 1.543(2)
N7 C14 1.344(2)
N7 N8 1.369(2)
N7 B1 1.548(2)
N4 C6 1.340(3)
N8 C12 1.332(3)
N6 C9 1.380(3)
C11 C10 1.332(3)
C8 C7 1.378(3)
C14 C13 1.377(3)
C12 C13 1.387(3)
C6 C7 1.388(3)
C9 C10 1.392(3)
N1 C5 1.329(3)
N1 C3 1.376(3)
N1 C4 1.462(3)
N2 C5 1.325(3)
N2 C2 1.381(3)
N2 C1 1.463(3)
C3 C2 1.346(4)
